data_7153352
loop_
_publ_author_name
'Mercey, Guillaume'
'Legay, Remi'
'Lohier, Jean-Fran\,cois'
'Santos, Jana Sopkova-de Oliveira'
'Levillain, Jocelyne'
'Gaumont, Annie-Claude'
'Gulea, Mihaela'

_publ_section_title
;
 Synthesis of 3-amino-thiochromanes from 4-benzyl 2-thiazolines, via an
 unprecedented intramolecular electrophilic aromatic substitution.
;
_journal_issue 11
_journal_name_full 'Organic &amp; biomolecular chemistry'
_journal_page_first 2520
_journal_page_last 2521
_journal_paper_doi 10.1039/c003050c
_journal_volume 8
_journal_year 2010
_chemical_absolute_configuration ad
_chemical_formula_moiety 'C9 H12 N S, Cl'
_chemical_formula_sum 'C9 H12 Cl N S'
_chemical_formula_weight 201.71
_chemical_melting_point 487
_chemical_name_systematic
;
(R)-3-Aminothiochromane hydrochloride
;
_space_group_IT_number 19
_symmetry_cell_setting orthorhombic
_symmetry_space_group_name_Hall 'P 2ac 2ab'
_symmetry_space_group_name_H-M 'P 21 21 21'
_atom_sites_solution_hydrogens geom
_atom_sites_solution_primary direct
_atom_sites_solution_secondary difmap
_audit_creation_method SHELXL-97
_cell_angle_alpha 90.00
_cell_angle_beta 90.00
_cell_angle_gamma 90.00
_cell_formula_units_Z 4
_cell_length_a 5.3436(12)
_cell_length_b 6.2291(19)
_cell_length_c 29.214(8)
_cell_measurement_reflns_used 9953
_cell_measurement_temperature 291(2)
_cell_measurement_theta_max 34.91
_cell_measurement_theta_min 2.79
_cell_volume 972.4(5)
_computing_cell_refinement 'APEX2 software'
_computing_data_collection 'APEX2 software (Bruker, 2007)'
_computing_data_reduction 'SAINT (Bruker, 2007)'
_computing_molecular_graphics 'Mercury (Macrae <i>et al.</i>, 2006)'
_computing_publication_material 'SHELXL-97 (Sheldrick, 2008)'
_computing_structure_refinement 'SHELXL-97 (Sheldrick, 2008)'
_computing_structure_solution 'SHELXS-97 (Sheldrick, 2008)'
_diffrn_ambient_temperature 291(2)
_diffrn_measured_fraction_theta_full 0.995
_diffrn_measured_fraction_theta_max 0.995
_diffrn_measurement_device_type 'Bruker APEX-II CCD'
_diffrn_measurement_method '\f and \w scans'
_diffrn_radiation_monochromator graphite
_diffrn_radiation_source 'fine-focus sealed tube'
_diffrn_radiation_type MoK\a
_diffrn_radiation_wavelength 0.71073
_diffrn_reflns_av_R_equivalents 0.0214
_diffrn_reflns_av_sigmaI/netI 0.0142
_diffrn_reflns_limit_h_max 5
_diffrn_reflns_limit_h_min -8
_diffrn_reflns_limit_k_max 10
_diffrn_reflns_limit_k_min -10
_diffrn_reflns_limit_l_max 47
_diffrn_reflns_limit_l_min -47
_diffrn_reflns_number 39910
_diffrn_reflns_theta_full 35.66
_diffrn_reflns_theta_max 35.66
_diffrn_reflns_theta_min 2.79
_exptl_absorpt_coefficient_mu 0.551
_exptl_absorpt_correction_T_max 0.9288
_exptl_absorpt_correction_T_min 0.7343
_exptl_absorpt_correction_type numerical
_exptl_absorpt_process_details (SAINT)
_exptl_crystal_colour 'pale purple'
_exptl_crystal_density_diffrn 1.378
_exptl_crystal_density_method 'not measured'
_exptl_crystal_description polyhedron
_exptl_crystal_F_000 424
_exptl_crystal_size_max 0.56
_exptl_crystal_size_mid 0.31
_exptl_crystal_size_min 0.13
_refine_diff_density_max 0.387
_refine_diff_density_min -0.169
_refine_diff_density_rms 0.051
_refine_ls_abs_structure_details 'Flack H D (1983), 1862 Friedel pairs'
_refine_ls_abs_structure_Flack 0.02(5)
_refine_ls_extinction_method none
_refine_ls_goodness_of_fit_ref 1.115
_refine_ls_hydrogen_treatment refall
_refine_ls_matrix_type full
_refine_ls_number_parameters 110
_refine_ls_number_reflns 4476
_refine_ls_number_restraints 0
_refine_ls_restrained_S_all 1.115
_refine_ls_R_factor_all 0.0413
_refine_ls_R_factor_gt 0.0337
_refine_ls_shift/su_max 0.001
_refine_ls_shift/su_mean 0.000
_refine_ls_structure_factor_coef Fsqd
_refine_ls_weighting_details 'calc w=1/[\s^2^(Fo^2^)+(0.0395P)^2^+0.1184P] where P=(Fo^2^+2Fc^2^)/3'
_refine_ls_weighting_scheme calc
_refine_ls_wR_factor_gt 0.0809
_refine_ls_wR_factor_ref 0.0847
_reflns_number_gt 3896
_reflns_number_total 4476
_reflns_threshold_expression >2sigma(I)
_cod_data_source_file c003050c.txt
_cod_data_source_block (R)-3a
_cod_depositor_comments
;
The following automatic conversions were performed:

'_symmetry_cell_setting' value 'Orthorhombic' changed to
'orthorhombic' according to
/home/saulius/struct/CIF-dictionaries/cif_core.dic dictionary named
'cif_core.dic' version 2.4.2 from 2011-04-26.

Automatic conversion script
Id: cif_fix_values 1891 2012-01-12 08:04:46Z andrius 
;
_cod_original_cell_volume 972.4(4)
_cod_original_sg_symbol_H-M 'P2(1)2(1)2(1) '
_cod_database_code 7153352

loop_
_symmetry_equiv_pos_as_xyz
'x, y, z'
'-x+1/2, -y, z+1/2'
'-x, y+1/2, -z+1/2'
'x+1/2, -y+1/2, -z'

loop_
_atom_site_label
_atom_site_type_symbol
_atom_site_fract_x
_atom_site_fract_y
_atom_site_fract_z
_atom_site_U_iso_or_equiv
_atom_site_adp_type
_atom_site_occupancy
_atom_site_symmetry_multiplicity
_atom_site_calc_flag
_atom_site_refinement_flags
Cl1 Cl 0.32834(6) 0.55814(5) 0.223623(10) 0.03729(7) Uani 1 1 d .
S1 S 0.02320(8) 0.78196(6) 0.413624(12) 0.04380(9) Uani 1 1 d .
C8 C -0.0013(2) 0.59576(17) 0.32991(3) 0.02927(19) Uani 1 1 d .
H8 H 0.1337 0.6975 0.3232 0.035 Uiso 1 1 calc R
C2 C 0.2561(2) 0.39727(18) 0.38948(4) 0.02901(19) Uani 1 1 d .
C1 C 0.2262(2) 0.5622(2) 0.42133(4) 0.0312(2) Uani 1 1 d .
C7 C 0.1132(3) 0.38466(19) 0.34499(4) 0.0351(2) Uani 1 1 d .
H7A H -0.0192 0.2792 0.3482 0.042 Uiso 1 1 calc R
H7B H 0.2255 0.3345 0.3212 0.042 Uiso 1 1 calc R
C3 C 0.4281(3) 0.2354(2) 0.39938(5) 0.0382(3) Uani 1 1 d .
H3 H 0.4494 0.1238 0.3786 0.046 Uiso 1 1 calc R
C9 C -0.1672(3) 0.6901(2) 0.36692(4) 0.0363(2) Uani 1 1 d .
H9A H -0.2838 0.5819 0.3777 0.044 Uiso 1 1 calc R
H9B H -0.2629 0.8090 0.3545 0.044 Uiso 1 1 calc R
C4 C 0.5681(3) 0.2363(3) 0.43930(5) 0.0467(3) Uani 1 1 d .
H4 H 0.6812 0.1263 0.4452 0.056 Uiso 1 1 calc R
C6 C 0.3686(3) 0.5627(3) 0.46155(4) 0.0423(3) Uani 1 1 d .
H6 H 0.3479 0.6733 0.4826 0.051 Uiso 1 1 calc R
C5 C 0.5380(3) 0.4030(3) 0.47040(5) 0.0489(3) Uani 1 1 d .
H5 H 0.6325 0.4061 0.4971 0.059 Uiso 1 1 calc R
N1 N -0.1499(2) 0.55877(17) 0.28697(3) 0.0355(2) Uani 1 1 d .
H1A H -0.2401 0.4394 0.2899 0.053 Uiso 1 1 calc R
H1B H -0.0462 0.5452 0.2633 0.053 Uiso 1 1 calc R
H1C H -0.2516 0.6697 0.2822 0.053 Uiso 1 1 calc R

loop_
_atom_site_aniso_label
_atom_site_aniso_U_11
_atom_site_aniso_U_22
_atom_site_aniso_U_33
_atom_site_aniso_U_23
_atom_site_aniso_U_13
_atom_site_aniso_U_12
Cl1 0.04250(14) 0.02962(12) 0.03975(13) 0.00087(10) -0.00659(12) -0.00063(11)
S1 0.0537(2) 0.03654(15) 0.04118(15) -0.01290(12) -0.00053(14) 0.01006(14)
C8 0.0297(5) 0.0278(4) 0.0303(4) -0.0017(3) -0.0009(4) -0.0013(4)
C2 0.0285(4) 0.0287(5) 0.0299(4) -0.0030(4) 0.0012(4) -0.0005(4)
C1 0.0303(5) 0.0331(5) 0.0301(4) -0.0031(4) 0.0034(4) -0.0025(4)
C7 0.0399(6) 0.0296(5) 0.0358(5) -0.0080(4) -0.0088(4) 0.0061(4)
C3 0.0402(6) 0.0359(6) 0.0384(5) -0.0023(5) -0.0022(5) 0.0071(5)
C9 0.0342(5) 0.0373(6) 0.0374(5) -0.0003(4) 0.0022(5) 0.0060(5)
C4 0.0444(7) 0.0529(8) 0.0428(6) 0.0038(6) -0.0076(6) 0.0112(6)
C6 0.0460(7) 0.0501(7) 0.0308(5) -0.0081(5) -0.0014(5) -0.0023(6)
C5 0.0473(7) 0.0657(9) 0.0337(5) 0.0013(6) -0.0075(5) 0.0035(7)
N1 0.0390(5) 0.0324(4) 0.0351(4) 0.0005(4) -0.0078(4) 0.0016(4)

loop_
_atom_type_symbol
_atom_type_description
_atom_type_scat_dispersion_real
_atom_type_scat_dispersion_imag
_atom_type_scat_source
C C 0.0033 0.0016 'International Tables Vol C Tables 4.2.6.8 and 6.1.1.4'
H H 0.0000 0.0000 'International Tables Vol C Tables 4.2.6.8 and 6.1.1.4'
N N 0.0061 0.0033 'International Tables Vol C Tables 4.2.6.8 and 6.1.1.4'
S S 0.1246 0.1234 'International Tables Vol C Tables 4.2.6.8 and 6.1.1.4'
Cl Cl 0.1484 0.1585 'International Tables Vol C Tables 4.2.6.8 and 6.1.1.4'

loop_
_geom_angle_atom_site_label_1
_geom_angle_atom_site_label_2
_geom_angle_atom_site_label_3
_geom_angle
C1 S1 C9 101.44(6)
N1 C8 C7 108.84(9)
N1 C8 C9 110.21(10)
C7 C8 C9 111.40(10)
N1 C8 H8 108.8
C7 C8 H8 108.8
C9 C8 H8 108.8
C3 C2 C1 117.99(11)
C3 C2 C7 118.31(10)
C1 C2 C7 123.69(10)
C2 C1 C6 119.97(12)
C2 C1 S1 123.88(9)
C6 C1 S1 116.11(10)
C2 C7 C8 114.16(9)
C2 C7 H7A 108.7
C8 C7 H7A 108.7
C2 C7 H7B 108.7
C8 C7 H7B 108.7
H7A C7 H7B 107.6
C4 C3 C2 121.84(12)
C4 C3 H3 119.1
C2 C3 H3 119.1
C8 C9 S1 109.50(9)
C8 C9 H9A 109.8
S1 C9 H9A 109.8
C8 C9 H9B 109.8
S1 C9 H9B 109.8
H9A C9 H9B 108.2
C3 C4 C5 119.42(14)
C3 C4 H4 120.3
C5 C4 H4 120.3
C5 C6 C1 121.05(13)
C5 C6 H6 119.5
C1 C6 H6 119.5
C6 C5 C4 119.72(13)
C6 C5 H5 120.1
C4 C5 H5 120.1
C8 N1 H1A 109.5
C8 N1 H1B 109.5
H1A N1 H1B 109.5
C8 N1 H1C 109.5
H1A N1 H1C 109.5
H1B N1 H1C 109.5

loop_
_geom_bond_atom_site_label_1
_geom_bond_atom_site_label_2
_geom_bond_distance
S1 C1 1.7613(13)
S1 C9 1.7957(14)
C8 N1 1.5026(14)
C8 C7 1.5157(16)
C8 C9 1.5166(16)
C8 H8 0.9800
C2 C3 1.3945(17)
C2 C1 1.3951(15)
C2 C7 1.5095(16)
C1 C6 1.3998(17)
C7 H7A 0.9700
C7 H7B 0.9700
C3 C4 1.386(2)
C3 H3 0.9300
C9 H9A 0.9700
C9 H9B 0.9700
C4 C5 1.389(2)
C4 H4 0.9300
C6 C5 1.370(2)
C6 H6 0.9300
C5 H5 0.9300
N1 H1A 0.8900
N1 H1B 0.8900
N1 H1C 0.8900
